data_2001684
loop_
_publ_author_name
'Agmon, I.'
'Ashkenazi, P.'
'Kaftory, M.'

_publ_section_title
;
 Structures of Diels--Alder reaction bis-adducts of 4-phenyl- or
 4-methyl-1,2,4-triazoline-3,5-dione with 1,6-methano[10]annulene
;
_journal_issue 5
_journal_name_full 'Acta Crystallographica Section C'
_journal_page_first 911
_journal_page_last 914
_journal_paper_doi 10.1107/S0108270192012241
_journal_volume 49
_journal_year 1993
_chemical_formula_sum 'C28 H23 N6 O5'
_chemical_formula_weight 515.53
_space_group_IT_number 2
_space_group_name_Hall '-P 1'
_space_group_name_H-M_alt 'P -1'
_symmetry_cell_setting triclinic
_symmetry_space_group_name_Hall '-P 1'
_symmetry_space_group_name_H-M 'P -1'
_cell_angle_alpha 68.49(3)
_cell_angle_beta 111.39(3)
_cell_angle_gamma 97.72(3)
_cell_formula_units_Z 2
_cell_length_a 12.673(6)
_cell_length_b 11.431(6)
_cell_length_c 9.439(5)
_cell_volume 1184.5(11)
_diffrn_radiation_type Mo
_diffrn_radiation_wavelength 0.71069
_exptl_absorpt_coefficient_mu 0.058
_exptl_crystal_density_diffrn 1.446
_exptl_crystal_F_000 538
_cod_data_source_file al1019.cif
_cod_data_source_block al1019_structure_3_of_3
_cod_original_cell_volume 1184.52
_cod_database_code 2001684

loop_
_space_group_symop_id
_space_group_symop_operation_xyz
1 x,y,z
2 -x,-y,-z

loop_
_atom_site_label
_atom_site_fract_x
_atom_site_fract_y
_atom_site_fract_z
_atom_site_U_iso_or_equiv
O(1) .5068(2) .4274(2) .7649(3) .0332(8)
O(2) .8673(2) .4420(3) 1.1262(3) .0422(9)
O(3) .9394(2) .1711(3) 1.0359(3) .0431(8)
O(4) .5803(2) .1767(2) .6714(3) .0424(8)
N(1) .6618(2) .5580(3) .7486(3) .0277(8)
N(2) .6755(2) .4131(3) .9852(3) .0276(8)
N(3) .7722(2) .5611(3) .8597(3) .0289(8)
N(4) .8234(2) .3319(3) .8283(3) .0264(8)
N(5) .7531(2) .1375(3) .8861(4) .0305(8)
N(6) .7116(2) .3337(3) .7129(3) .0263(8)
C(1) .7369(3) .5461(3) .5499(4) .0294(8)
C(2) .6550(3) .6168(3) .5771(4) .0314(8)
C(3) .7010(4) .7487(4) .5676(5) .0385(11)
C(4) .8041(4) .7501(4) .6706(5) .0400(11)
C(5) .8557(3) .6209(3) .7780(4) .0324(8)
C(6) .8555(3) .5459(3) .6722(4) .0298(8)
C(7) .9037(3) .4121(4) .7498(5) .0318(8)
C(8) .8994(3) .3603(4) .6220(5) .0390(12)
C(9) .7973(4) .3609(4) .5153(5) .0390(11)
C(10) .7067(3) .4125(4) .5446(4) .0311(8)
C(11) .8321(3) .6136(4) .4952(5) .0367(8)
C(12) .6022(3) .4615(3) .8234(4) .0274(8)
C(13) .7836(3) .4679(3) 1.0051(4) .0300(8)
C(14) .6476(3) .3115(3) 1.1106(4) .0280(8)
C(15) .8500(3) .2081(3) .9272(4) .0307(8)
C(16) .6715(3) .2111(3) .7457(4) .0302(8)
C(17) .7191(3) .2095(4) 1.2029(5) .0372(10)
C(18) .6925(4) .1132(4) 1.3231(5) .0462(12)
C(19) .5939(4) .1168(4) 1.3520(5) .0484(13)
C(20) .5227(4) .2182(4) 1.2596(6) .0469(12)
C(21) .5502(3) .3167(4) 1.1389(5) .0371(10)
C(22) .7415(3) .0058(3) .9634(4) .0329(8)
C(23) .8134(4) -.0780(4) .9710(5) .0425(12)
C(24) .7982(4) -.2061(4) 1.0450(6) .0545(14)
C(25) .7123(5) -.2480(4) 1.1080(6) .0550(15)
C(26) .6432(4) -.1633(4) 1.1009(5) .0518(12)
C(27) .6558(3) -.0350(4) 1.0292(5) .0431(12)
C(E) .0112(7) .0474(5) .5406(10) .098(3)
O(E) -.0410(8) .0239(9) .6579(14) .109(3)
H(2) .572(3) .609(3) .524(4) ?
H(3) .659(3) .820(3) .481(5) ?
H(4) .844(3) .831(3) .670(4) ?
H(5) .924(3) .614(3) .871(4) ?
H(7) .975(3) .395(3) .847(4) ?
H(8) .965(3) .334(4) .618(5) ?
H(9) .780(3) .332(3) .423(4) ?
H(10) .628(3) .405(3) .482(4) ?
H(111) .825(3) .701(3) .463(4) ?
H(112) .856(3) .568(4) .446(5) ?
H(17) .789(3) .209(4) 1.182(5) ?
H(18) .745(4) .051(4) 1.376(6) ?
H(19) .578(3) .046(3) 1.435(4) ?
H(20) .449(4) .219(4) 1.292(6) ?
H(21) .500(3) .379(3) 1.081(4) ?
H(23) .868(3) -.052(3) .937(4) ?
H(24) .847(4) -.253(4) 1.029(5) ?
H(25) .707(4) -.334(4) 1.140(5) ?
H(26) .587(3) -.186(4) 1.135(5) ?
H(27) .603(4) .027(4) 1.042(6) ?
H(81) -.024(4) .123(5) .476(6) ?
H(82) .105(3) .063(3) .634(4) ?

loop_
_geom_angle_atom_site_label_1
_geom_angle_atom_site_label_2
_geom_angle_atom_site_label_3
_geom_angle
N(3) N(1) C(2) 113.1(2)
N(3) N(1) C(12) 109.0(3)
C(2) N(1) C(12) 132.0(3)
C(12) N(2) C(13) 111.4(3)
C(12) N(2) C(14) 124.5(3)
C(13) N(2) C(14) 123.8(3)
N(1) N(3) C(5) 112.6(3)
N(1) N(3) C(13) 109.8(3)
C(5) N(3) C(13) 131.5(3)
N(6) N(4) C(7) 111.8(3)
N(6) N(4) C(15) 107.8(3)
C(7) N(4) C(15) 120.6(3)
C(15) N(5) C(16) 110.0(3)
C(15) N(5) C(22) 125.6(4)
C(16) N(5) C(22) 124.0(3)
N(4) N(6) C(10) 111.6(2)
N(4) N(6) C(16) 107.8(3)
C(10) N(6) C(16) 120.2(3)
C(2) C(1) C(6) 109.7(2)
C(2) C(1) C(10) 119.4(3)
C(2) C(1) C(11) 120.7(3)
C(6) C(1) C(10) 109.4(3)
C(6) C(1) C(11) 59.3(3)
C(10) C(1) C(11) 118.7(2)
N(1) C(2) C(1) 107.9(3)
N(1) C(2) C(3) 102.7(3)
C(1) C(2) C(3) 109.0(3)
C(2) C(3) C(4) 113.6(5)
C(3) C(4) C(5) 114.8(4)
N(3) C(5) C(4) 102.5(3)
N(3) C(5) C(6) 107.4(2)
C(4) C(5) C(6) 109.7(3)
C(1) C(6) C(5) 109.9(3)
C(1) C(6) C(7) 109.2(3)
C(1) C(6) C(11) 59.3(2)
C(5) C(6) C(7) 120.6(4)
C(5) C(6) C(11) 118.8(3)
C(7) C(6) C(11) 119.2(3)
N(4) C(7) C(6) 106.1(2)
N(4) C(7) C(8) 104.7(3)
C(6) C(7) C(8) 110.9(4)
C(7) C(8) C(9) 113.8(3)
C(8) C(9) C(10) 114.0(3)
N(6) C(10) C(1) 104.9(3)
N(6) C(10) C(9) 105.5(4)
C(1) C(10) C(9) 110.9(3)
C(1) C(11) C(6) 61.4(3)
O(1) C(12) N(1) 127.8(4)
O(1) C(12) N(2) 127.5(3)
N(1) C(12) N(2) 104.7(3)
O(2) C(13) N(2) 127.8(4)
O(2) C(13) N(3) 127.5(3)
N(2) C(13) N(3) 104.6(3)
N(2) C(14) C(17) 120.1(3)
N(2) C(14) C(21) 119.7(4)
C(17) C(14) C(21) 120.2(4)
O(3) C(15) N(4) 125.8(3)
O(3) C(15) N(5) 127.1(4)
N(4) C(15) N(5) 106.9(3)
O(4) C(16) N(5) 127.1(3)
O(4) C(16) N(6) 126.2(4)
N(5) C(16) N(6) 106.6(3)
C(14) C(17) C(18) 119.9(3)
C(17) C(18) C(19) 120.5(5)
C(18) C(19) C(20) 119.5(5)
C(19) C(20) C(21) 120.1(4)
C(14) C(21) C(20) 119.9(4)
N(5) C(22) C(23) 120.4(3)
N(5) C(22) C(27) 118.3(3)
C(23) C(22) C(27) 121.2(4)
C(22) C(23) C(24) 118.8(4)
C(23) C(24) C(25) 120.6(4)
C(24) C(25) C(26) 119.5(5)
C(25) C(26) C(27) 121.7(4)
C(22) C(27) C(26) 118.1(3)

loop_
_geom_bond_atom_site_label_1
_geom_bond_atom_site_label_2
_geom_bond_distance
O(1) C(12) 1.210(4)
O(2) C(13) 1.213(3)
O(3) C(15) 1.215(3)
O(4) C(16) 1.213(3)
N(1) N(3) 1.415(3)
N(1) C(2) 1.482(4)
N(1) C(12) 1.370(4)
N(2) C(12) 1.409(3)
N(2) C(13) 1.405(4)
N(2) C(14) 1.436(4)
N(3) C(5) 1.481(4)
N(3) C(13) 1.365(3)
N(4) N(6) 1.435(3)
N(4) C(7) 1.492(4)
N(4) C(15) 1.384(4)
N(5) C(15) 1.388(4)
N(5) C(16) 1.396(3)
N(5) C(22) 1.426(4)
N(6) C(10) 1.494(4)
N(6) C(16) 1.386(4)
C(1) C(2) 1.540(6)
C(1) C(6) 1.525(4)
C(1) C(10) 1.538(5)
C(1) C(11) 1.493(5)
C(2) C(3) 1.525(5)
C(3) C(4) 1.317(5)
C(4) C(5) 1.520(4)
C(5) C(6) 1.536(6)
C(6) C(7) 1.534(5)
C(6) C(11) 1.493(5)
C(7) C(8) 1.509(7)
C(8) C(9) 1.317(5)
C(9) C(10) 1.509(7)
C(14) C(17) 1.379(4)
C(14) C(21) 1.367(6)
C(17) C(18) 1.370(5)
C(18) C(19) 1.382(8)
C(19) C(20) 1.373(5)
C(20) C(21) 1.390(6)
C(22) C(23) 1.373(6)
C(22) C(27) 1.388(6)
C(23) C(24) 1.394(5)
C(24) C(25) 1.376(8)
C(25) C(26) 1.359(8)
C(26) C(27) 1.387(5)
C(E) O(E) 1.420(10)
